data_4123616
loop_
_publ_author_name
'Tominaka, Satoshi'
'Coudert, Fran\,cois-Xavier'
'Dao, Thang D.'
'Nagao, Tadaaki'
'Cheetham, Anthony K.'

_publ_section_title
;
 Insulator-to-Proton-Conductor Transition in a Dense Metal-Organic
 Framework.
;
_journal_issue 20
_journal_name_full 'Journal of the American Chemical Society'
_journal_page_first 6428
_journal_page_last 6431
_journal_paper_doi 10.1021/jacs.5b02777
_journal_volume 137
_journal_year 2015
_chemical_formula_moiety 'C8 Li2 O16 Zr, 2(C2 H8 N)'
_chemical_formula_sum 'C12 H16 Li2 N2 O16 Zr'
_chemical_formula_weight 549.37
_chemical_name_common dma2[Li2Zr(ox)4]
_chemical_name_systematic 'Lithium Zirconium Oxalate Dimethylammonium'
_space_group_crystal_system monoclinic
_space_group_IT_number 15
_space_group_name_Hall '-I 2ya'
_space_group_name_H-M_alt 'I 1 2/a 1'
_symmetry_space_group_name_Hall '-I 2ya'
_symmetry_space_group_name_H-M 'I 1 2/a 1'
_atom_sites_solution_hydrogens geom
_atom_sites_solution_primary direct
_atom_sites_solution_secondary difmap
_audit_creation_date 2014-01-20
_audit_creation_method
;
Olex2 1.2
(compiled 2013.12.10 svn.r2850 for OlexSys, GUI svn.r4736)
;
_cell_angle_alpha 90.00
_cell_angle_beta 90.834(4)
_cell_angle_gamma 90.00
_cell_formula_units_Z 8
_cell_length_a 16.0091(8)
_cell_length_b 16.6385(9)
_cell_length_c 15.3534(7)
_cell_measurement_reflns_used 7476
_cell_measurement_temperature 120.00(14)
_cell_measurement_theta_max 67.5110
_cell_measurement_theta_min 3.9130
_cell_volume 4089.2(4)
_computing_cell_refinement
;
CrysAlisPro, Agilent Technologies,
Version 1.171.36.28 (release 01-02-2013 CrysAlis171 .NET)
(compiled Feb  1 2013,16:14:44)
;
_computing_data_collection
;
CrysAlisPro, Agilent Technologies,
Version 1.171.36.28 (release 01-02-2013 CrysAlis171 .NET)
(compiled Feb  1 2013,16:14:44)
;
_computing_data_reduction
;
CrysAlisPro, Agilent Technologies,
Version 1.171.36.28 (release 01-02-2013 CrysAlis171 .NET)
(compiled Feb  1 2013,16:14:44)
;
_computing_molecular_graphics 'Olex2 (Dolomanov et al., 2009)'
_computing_publication_material 'Olex2 (Dolomanov et al., 2009)'
_computing_structure_refinement 'ShelXL (Sheldrick, 2008)'
_computing_structure_solution 'ShelXS (Sheldrick, 2008)'
_diffrn_ambient_temperature 120.00(14)
_diffrn_detector_area_resol_mean 16.1183
_diffrn_measured_fraction_theta_full 0.995
_diffrn_measured_fraction_theta_max 0.995
_diffrn_measurement_device_type 'Xcalibur, Eos, Gemini ultra'
_diffrn_measurement_method '\w scans'
_diffrn_orient_matrix_UB_11 -0.0079189000
_diffrn_orient_matrix_UB_12 -0.0306215000
_diffrn_orient_matrix_UB_13 0.0942376000
_diffrn_orient_matrix_UB_21 0.0950318000
_diffrn_orient_matrix_UB_22 -0.0145888000
_diffrn_orient_matrix_UB_23 0.0046349000
_diffrn_orient_matrix_UB_31 0.0131734000
_diffrn_orient_matrix_UB_32 0.0861290000
_diffrn_orient_matrix_UB_33 0.0341650000
_diffrn_radiation_monochromator mirror
_diffrn_radiation_type CuK\a
_diffrn_radiation_wavelength 1.54184
_diffrn_reflns_av_R_equivalents 0.0315
_diffrn_reflns_av_unetI/netI 0.0176
_diffrn_reflns_limit_h_max 19
_diffrn_reflns_limit_h_min -18
_diffrn_reflns_limit_k_max 19
_diffrn_reflns_limit_k_min -18
_diffrn_reflns_limit_l_max 18
_diffrn_reflns_limit_l_min -16
_diffrn_reflns_number 21297
_diffrn_reflns_theta_full 67.86
_diffrn_reflns_theta_max 67.86
_diffrn_reflns_theta_min 3.83
_diffrn_source 'Enhance Ultra (Cu) X-ray Source'
_exptl_absorpt_coefficient_mu 5.206
_exptl_absorpt_correction_T_max 0.798
_exptl_absorpt_correction_T_min 0.251
_exptl_absorpt_correction_type analytical
_exptl_absorpt_process_details
;
CrysAlisPro, Agilent Technologies,
Version 1.171.36.28 (release 01-02-2013 CrysAlis171 .NET)
(compiled Feb  1 2013,16:14:44)
Analytical numeric absorption correction using a multifaceted crystal
            model based on expressions derived by R.C. Clark & J.S. Reid.
(Clark, R. C. & Reid, J. S. (1995). Acta Cryst. A51, 887-897)
;
_exptl_crystal_colour 'clear colourless'
_exptl_crystal_colour_lustre clear
_exptl_crystal_colour_primary colourless
_exptl_crystal_density_diffrn 1.785
_exptl_crystal_density_method 'not measured'
_exptl_crystal_description prism
_exptl_crystal_F_000 2208
_exptl_crystal_size_max 0.6843
_exptl_crystal_size_mid 0.0519
_exptl_crystal_size_min 0.0467
_refine_diff_density_max 1.022
_refine_diff_density_min -0.795
_refine_diff_density_rms 0.095
_refine_ls_extinction_method none
_refine_ls_goodness_of_fit_ref 1.029
_refine_ls_hydrogen_treatment mixed
_refine_ls_matrix_type full
_refine_ls_number_parameters 302
_refine_ls_number_reflns 3697
_refine_ls_number_restraints 0
_refine_ls_restrained_S_all 1.029
_refine_ls_R_factor_all 0.0376
_refine_ls_R_factor_gt 0.0322
_refine_ls_shift/su_max 0.003
_refine_ls_shift/su_mean 0.000
_refine_ls_structure_factor_coef Fsqd
_refine_ls_weighting_details 'calc w=1/[\s^2^(Fo^2^)+(0.0659P)^2^+1.6469P] where P=(Fo^2^+2Fc^2^)/3'
_refine_ls_weighting_scheme calc
_refine_ls_wR_factor_gt 0.0903
_refine_ls_wR_factor_ref 0.0969
_reflns_number_gt 3110
_reflns_number_total 3697
_reflns_threshold_expression >2sigma(I)
_cod_data_source_file ja5b02777_si_002.cif
_cod_data_source_block PhaseI_120K
_cod_depositor_comments 'Adding full bibliography for 4123615--4123618.cif.'
_cod_original_cell_volume 4089.2(3)
_cod_database_code 4123616
_chemical_oxdiff_formula 'Li2 Zr C12 O16 N2 H16'
_reflns_odcompleteness_completeness 98.74
_reflns_odcompleteness_iscentric 1
_reflns_odcompleteness_theta 68.13
_olex2_refinement_description
;
1. Fixed Uiso
 At 1.2 times of:
  All N(H,H) groups
 At 1.5 times of:
  All C(H,H,H) groups
2.a Secondary CH2 refined with riding coordinates:
 N22(H22A,H22B), N1(H1D,H1E)
2.b Idealised Me refined as rotating group:
 C25(H25A,H25B,H25C), C29(H29A,H29B,H29C), C1(H1A,H1B,H1C), C2(H2A,H2B,H2C)
;

loop_
_space_group_symop_id
_space_group_symop_operation_xyz
1 'x, y, z'
2 '-x+1/2, y, -z'
3 'x+1/2, y+1/2, z+1/2'
4 '-x+1, y+1/2, -z+1/2'
5 '-x, -y, -z'
6 'x-1/2, -y, z'
7 '-x+1/2, -y+1/2, -z+1/2'
8 'x, -y+1/2, z+1/2'

loop_
_atom_site_label
_atom_site_type_symbol
_atom_site_fract_x
_atom_site_fract_y
_atom_site_fract_z
_atom_site_U_iso_or_equiv
_atom_site_adp_type
_atom_site_occupancy
_atom_site_symmetry_multiplicity
_atom_site_calc_flag
_atom_site_refinement_flags_posn
Li2 Li 0.1948(2) 0.5450(2) 0.8826(2) 0.0153(7) Uani 1 1 d .
Li3 Li -0.1955(2) -0.0501(2) 0.8683(2) 0.0142(6) Uani 1 1 d .
C5 C -0.14752(13) 0.36618(13) 0.86121(14) 0.0133(4) Uani 1 1 d .
C8 C -0.12460(11) 0.36281(11) 0.95941(12) 0.0137(4) Uani 1 1 d .
C9 C -0.12800(13) 0.11505(13) 0.84565(14) 0.0133(4) Uani 1 1 d .
C10 C 0.13354(13) 0.38001(13) 0.88607(14) 0.0137(5) Uani 1 1 d .
C11 C 0.12296(12) 0.36279(12) 0.78798(12) 0.0140(4) Uani 1 1 d .
C13 C -0.08704(11) 0.12532(11) 0.75545(12) 0.0128(4) Uani 1 1 d .
C19 C 0.08949(11) 0.13408(11) 0.99874(12) 0.0125(4) Uani 1 1 d .
C24 C 0.13674(13) 0.12688(13) 0.91203(14) 0.0136(4) Uani 1 1 d .
O1 O 0.03412(8) 0.19023(8) 0.99782(8) 0.0124(3) Uani 1 1 d .
O2 O -0.03467(8) 0.18443(8) 0.75313(8) 0.0131(3) Uani 1 1 d .
O3 O -0.09593(8) 0.32615(8) 0.81426(8) 0.0154(3) Uani 1 1 d .
O4 O -0.10184(8) 0.16675(8) 0.90199(9) 0.0161(3) Uani 1 1 d .
O5 O 0.06331(8) 0.31349(8) 0.76930(8) 0.0141(3) Uani 1 1 d .
O6 O 0.09070(8) 0.33111(8) 0.93335(8) 0.0162(3) Uani 1 1 d .
O7 O -0.06567(8) 0.31314(8) 0.97818(8) 0.0152(3) Uani 1 1 d .
O8 O 0.10346(8) 0.16864(8) 0.85050(9) 0.0162(3) Uani 1 1 d .
O9 O 0.10455(9) 0.08970(9) 1.06014(9) 0.0207(3) Uani 1 1 d .
O10 O -0.17948(9) 0.06268(9) 0.85840(10) 0.0193(3) Uani 1 1 d .
O11 O 0.17044(9) 0.39469(9) 0.73715(9) 0.0228(3) Uani 1 1 d .
O12 O -0.16177(10) 0.40582(10) 1.00970(9) 0.0266(4) Uani 1 1 d .
O13 O -0.20738(9) 0.40404(9) 0.83380(9) 0.0190(3) Uani 1 1 d .
O14 O 0.17823(9) 0.43349(9) 0.91391(9) 0.0181(3) Uani 1 1 d .
O15 O -0.10342(9) 0.08088(9) 0.69479(9) 0.0205(3) Uani 1 1 d .
O17 O 0.19791(9) 0.08363(9) 0.90684(10) 0.0201(4) Uani 1 1 d .
Zr1 Zr -0.000556(8) 0.249649(8) 0.874164(7) 0.00688(11) Uani 1 1 d .
C25 C -0.17174(14) 0.28761(14) 0.61785(15) 0.0258(5) Uani 1 1 d .
H25A H -0.2001 0.3032 0.5650 0.039 Uiso 1 1 calc GR
H25B H -0.2062 0.2999 0.6668 0.039 Uiso 1 1 calc GR
H25C H -0.1608 0.2309 0.6166 0.039 Uiso 1 1 calc GR
C29 C -0.10286(16) 0.42013(13) 0.61941(15) 0.0289(5) Uani 1 1 d .
H29A H -0.1259 0.4335 0.5632 0.043 Uiso 1 1 calc GR
H29B H -0.0497 0.4460 0.6270 0.043 Uiso 1 1 calc GR
H29C H -0.1401 0.4380 0.6639 0.043 Uiso 1 1 calc GR
N22 N -0.09197(11) 0.33188(10) 0.62586(10) 0.0180(4) Uani 1 1 d .
H22A H -0.0575 0.3154 0.5836 0.022 Uiso 1 1 calc R
H22B H -0.0676 0.3200 0.6775 0.022 Uiso 1 1 calc R
C1 C 0.09939(18) 0.07181(15) 0.62798(17) 0.0369(6) Uani 1 1 d .
H1A H 0.1354 0.0543 0.5823 0.055 Uiso 1 1 calc GR
H1B H 0.0462 0.0456 0.6220 0.055 Uiso 1 1 calc GR
H1C H 0.1241 0.0585 0.6835 0.055 Uiso 1 1 calc GR
C2 C 0.16664(14) 0.20517(14) 0.63304(14) 0.0256(5) Uani 1 1 d .
H2A H 0.2031 0.1929 0.5858 0.038 Uiso 1 1 calc GR
H2B H 0.1932 0.1902 0.6871 0.038 Uiso 1 1 calc GR
H2C H 0.1550 0.2618 0.6334 0.038 Uiso 1 1 calc GR
N1 N 0.08767(11) 0.15995(11) 0.62205(11) 0.0204(4) Uani 1 1 d .
H1D H 0.0647 0.1720 0.5698 0.024 Uiso 1 1 calc R
H1E H 0.0518 0.1756 0.6633 0.024 Uiso 1 1 calc R

loop_
_atom_site_aniso_label
_atom_site_aniso_U_11
_atom_site_aniso_U_22
_atom_site_aniso_U_33
_atom_site_aniso_U_23
_atom_site_aniso_U_13
_atom_site_aniso_U_12
Li2 0.0178(16) 0.0124(17) 0.0155(16) 0.0012(12) -0.0009(13) -0.0005(12)
Li3 0.0141(15) 0.0144(17) 0.0141(15) 0.0005(12) -0.0009(12) 0.0012(12)
C5 0.0135(10) 0.0107(10) 0.0157(10) -0.0006(7) 0.0000(8) 0.0005(7)
C8 0.0138(9) 0.0119(10) 0.0155(9) -0.0036(7) -0.0001(7) 0.0004(7)
C9 0.0140(9) 0.0093(10) 0.0164(10) 0.0008(7) -0.0038(8) 0.0008(8)
C10 0.0135(9) 0.0112(10) 0.0163(10) 0.0023(8) -0.0013(8) 0.0007(7)
C11 0.0135(9) 0.0117(10) 0.0167(10) 0.0049(7) -0.0004(7) 0.0015(7)
C13 0.0108(8) 0.0131(10) 0.0143(9) -0.0006(7) -0.0050(7) 0.0031(7)
C19 0.0107(8) 0.0125(10) 0.0140(9) -0.0001(7) -0.0050(7) -0.0003(7)
C24 0.0136(9) 0.0109(10) 0.0162(10) -0.0003(8) -0.0031(8) 0.0014(7)
O1 0.0148(6) 0.0128(7) 0.0096(6) 0.0037(5) -0.0017(5) 0.0035(5)
O2 0.0155(7) 0.0132(7) 0.0104(6) -0.0047(5) -0.0014(5) -0.0021(5)
O3 0.0170(7) 0.0169(7) 0.0123(6) -0.0002(5) -0.0006(5) 0.0083(5)
O4 0.0176(7) 0.0161(7) 0.0144(7) -0.0006(5) 0.0010(5) -0.0066(5)
O5 0.0151(7) 0.0167(7) 0.0105(6) 0.0026(5) -0.0006(5) -0.0028(5)
O6 0.0201(7) 0.0149(7) 0.0134(7) -0.0001(5) -0.0018(5) -0.0080(5)
O7 0.0164(7) 0.0183(8) 0.0109(6) -0.0044(5) -0.0014(5) 0.0052(5)
O8 0.0162(7) 0.0177(8) 0.0149(7) 0.0008(6) 0.0020(5) 0.0079(5)
O9 0.0223(7) 0.0216(8) 0.0183(7) 0.0079(6) -0.0042(6) 0.0055(6)
O10 0.0166(7) 0.0122(8) 0.0290(8) 0.0024(6) -0.0012(6) -0.0028(6)
O11 0.0221(7) 0.0267(9) 0.0197(7) 0.0094(6) 0.0017(6) -0.0075(6)
O12 0.0301(8) 0.0300(9) 0.0196(7) -0.0133(6) -0.0007(6) 0.0131(6)
O13 0.0187(7) 0.0200(8) 0.0183(7) 0.0011(6) -0.0004(6) 0.0087(6)
O14 0.0191(7) 0.0126(7) 0.0225(7) 0.0014(6) -0.0046(6) -0.0043(6)
O15 0.0221(7) 0.0198(8) 0.0195(7) -0.0091(6) -0.0065(6) -0.0020(6)
O17 0.0158(7) 0.0188(8) 0.0257(8) 0.0006(6) 0.0009(6) 0.0069(6)
Zr1 0.00872(17) 0.00695(17) 0.00495(17) -0.00004(4) -0.00101(11) 0.00060(4)
C25 0.0266(11) 0.0299(14) 0.0206(10) -0.0022(9) -0.0039(9) 0.0027(9)
C29 0.0384(13) 0.0175(12) 0.0311(12) 0.0020(9) 0.0081(10) 0.0057(9)
N22 0.0231(9) 0.0210(10) 0.0099(8) 0.0022(6) 0.0019(6) 0.0087(7)
C1 0.0490(16) 0.0215(13) 0.0405(15) 0.0033(10) 0.0189(12) 0.0082(11)
C2 0.0272(11) 0.0320(13) 0.0177(10) 0.0002(9) -0.0010(9) 0.0086(9)
N1 0.0286(10) 0.0218(10) 0.0107(8) 0.0025(7) 0.0029(7) 0.0106(7)

loop_
_atom_type_symbol
_atom_type_description
_atom_type_scat_dispersion_real
_atom_type_scat_dispersion_imag
_atom_type_scat_source
C C 0.0181 0.0091 'International Tables Vol C Tables 4.2.6.8 and 6.1.1.4'
H H 0.0000 0.0000 'International Tables Vol C Tables 4.2.6.8 and 6.1.1.4'
Li Li 0.0008 0.0003 'International Tables Vol C Tables 4.2.6.8 and 6.1.1.4'
N N 0.0311 0.0180 'International Tables Vol C Tables 4.2.6.8 and 6.1.1.4'
O O 0.0492 0.0322 'International Tables Vol C Tables 4.2.6.8 and 6.1.1.4'
Zr Zr -0.1862 2.2449 'International Tables Vol C Tables 4.2.6.8 and 6.1.1.4'

loop_
_exptl_crystal_face_index_h
_exptl_crystal_face_index_k
_exptl_crystal_face_index_l
_exptl_crystal_face_perp_dist
_exptl_oxdiff_crystal_face_indexfrac_h
_exptl_oxdiff_crystal_face_indexfrac_k
_exptl_oxdiff_crystal_face_indexfrac_l
_exptl_oxdiff_crystal_face_x
_exptl_oxdiff_crystal_face_y
_exptl_oxdiff_crystal_face_z
10 0 0 0.0179 10.0002 0.0003 -0.0004 -0.0792 0.9503 0.1317
-10 0 0 0.0339 -10.0002 -0.0003 0.0004 0.0792 -0.9503 -0.1317
0 0 -10 0.3262 -0.0014 0.0002 -10.0002 -0.9424 -0.0465 -0.3417
0 0 10 0.3572 0.0014 -0.0002 10.0002 0.9424 0.0465 0.3417
1 11 0 0.0224 1.0002 10.9999 -0.0002 -0.3448 -0.0654 0.9606
-1 -11 0 0.0244 -1.0002 -10.9999 0.0002 0.3448 0.0654 -0.9606

loop_
_geom_angle_atom_site_label_1
_geom_angle_atom_site_label_2
_geom_angle_atom_site_label_3
_geom_angle
_geom_angle_site_symmetry_1
_geom_angle_site_symmetry_3
O12 Li2 O13 112.23(17) 5_567 6_665
O12 Li2 O14 98.85(16) 5_567 .
O12 Li2 O15 100.29(16) 5_567 4_456
O13 Li2 O15 103.39(16) 6_665 4_456
O14 Li2 O13 128.98(19) . 6_665
O14 Li2 O15 109.79(17) . 4_456
O10 Li3 O9 106.36(17) . 5_557
O10 Li3 O11 112.17(17) . 4_446
O11 Li3 O9 98.79(16) 4_446 5_557
O17 Li3 O9 113.37(17) 6 5_557
O17 Li3 O10 115.98(18) 6 .
O17 Li3 O11 108.89(17) 6 4_446
O3 C5 C8 112.41(17) . .
O13 C5 C8 122.00(19) . .
O13 C5 O3 125.58(19) . .
O7 C8 C5 113.89(16) . .
O12 C8 C5 119.12(17) . .
O12 C8 O7 126.99(18) . .
O4 C9 C13 112.91(17) . .
O10 C9 C13 121.26(19) . .
O10 C9 O4 125.8(2) . .
O6 C10 C11 112.33(18) . .
O14 C10 C11 122.42(19) . .
O14 C10 O6 125.2(2) . .
O5 C11 C10 114.01(17) . .
O11 C11 C10 118.96(18) . .
O11 C11 O5 127.02(18) . .
O2 C13 C9 113.04(16) . .
O15 C13 C9 121.89(18) . .
O15 C13 O2 125.06(18) . .
O1 C19 C24 113.09(16) . .
O9 C19 C24 121.71(17) . .
O9 C19 O1 125.20(18) . .
O8 C24 C19 112.91(17) . .
O17 C24 C19 120.39(19) . .
O17 C24 O8 126.7(2) . .
C19 O1 Zr1 119.97(11) . .
C13 O2 Zr1 120.12(11) . .
C5 O3 Zr1 121.06(12) . .
C9 O4 Zr1 121.90(13) . .
C11 O5 Zr1 119.79(12) . .
C10 O6 Zr1 120.95(13) . .
C8 O7 Zr1 120.17(12) . .
C24 O8 Zr1 121.55(13) . .
C19 O9 Li3 141.95(17) . 5_557
C9 O10 Li3 144.31(18) . .
C11 O11 Li3 153.26(17) . 4_456
C8 O12 Li2 159.92(18) . 5_567
C5 O13 Li2 136.78(17) . 6_565
C10 O14 Li2 134.12(17) . .
C13 O15 Li2 143.09(16) . 4_446
C24 O17 Li3 157.04(19) . 6_655
O1 Zr1 O2 124.00(6) . .
O3 Zr1 O1 142.27(5) . .
O3 Zr1 O2 76.67(5) . .
O3 Zr1 O5 74.86(5) . .
O3 Zr1 O6 105.88(6) . .
O3 Zr1 O7 71.85(5) . .
O4 Zr1 O1 74.08(5) . .
O4 Zr1 O2 71.25(5) . .
O4 Zr1 O3 86.19(5) . .
O4 Zr1 O5 143.85(5) . .
O4 Zr1 O6 143.96(5) . .
O4 Zr1 O7 78.39(5) . .
O4 Zr1 O8 102.38(6) . .
O5 Zr1 O1 137.30(5) . .
O5 Zr1 O2 74.52(5) . .
O6 Zr1 O1 76.18(5) . .
O6 Zr1 O2 144.08(5) . .
O6 Zr1 O5 71.85(5) . .
O6 Zr1 O7 73.72(5) . .
O7 Zr1 O1 72.84(5) . .
O7 Zr1 O2 137.23(5) . .
O7 Zr1 O5 122.22(6) . .
O8 Zr1 O1 71.48(5) . .
O8 Zr1 O2 74.71(5) . .
O8 Zr1 O3 145.44(5) . .
O8 Zr1 O5 79.13(5) . .
O8 Zr1 O6 86.84(5) . .
O8 Zr1 O7 142.49(5) . .
C25 N22 C29 112.81(17) . .
C2 N1 C1 112.92(18) . .

loop_
_geom_bond_atom_site_label_1
_geom_bond_atom_site_label_2
_geom_bond_distance
_geom_bond_site_symmetry_2
Li2 O12 1.926(4) 5_567
Li2 O13 1.941(3) 6_665
Li2 O14 1.935(4) .
Li2 O15 1.964(3) 4_456
Li3 O9 1.927(3) 5_557
Li3 O10 1.900(4) .
Li3 O11 1.909(3) 4_446
Li3 O17 1.898(4) 6
C5 C8 1.548(3) .
C5 O3 1.289(3) .
C5 O13 1.217(3) .
C8 O7 1.284(2) .
C8 O12 1.215(2) .
C9 C13 1.550(3) .
C9 O4 1.286(3) .
C9 O10 1.217(3) .
C10 C11 1.540(3) .
C10 O6 1.294(3) .
C10 O14 1.215(3) .
C11 O5 1.288(2) .
C11 O11 1.219(2) .
C13 O2 1.293(2) .
C13 O15 1.215(2) .
C19 C24 1.545(3) .
C19 O1 1.288(2) .
C19 O9 1.219(2) .
C24 O8 1.282(3) .
C24 O17 1.219(3) .
O1 Zr1 2.2044(12) .
O2 Zr1 2.2135(12) .
O3 Zr1 2.1809(13) .
O4 Zr1 2.1758(13) .
O5 Zr1 2.1940(13) .
O6 Zr1 2.1814(13) .
O7 Zr1 2.1913(13) .
O8 Zr1 2.1769(13) .
O9 Li3 1.927(3) 5_557
O11 Li3 1.909(4) 4_456
O12 Li2 1.926(4) 5_567
O13 Li2 1.941(3) 6_565
O15 Li2 1.964(3) 4_446
O17 Li3 1.899(4) 6_655
C25 N22 1.478(3) .
C29 N22 1.482(3) .
C1 N1 1.481(3) .
C2 N1 1.479(3) .
